data_2005142
loop_
_publ_author_name
'Steiner, Th.'

_publ_contact_author
;
   Dr. Thomas Steiner
   Institut f\"ur Kristallographie
   Freie Universit\"at Berlin
   Takustrasse 6
   D-14159 Berlin
   Germany
;
_publ_section_title
;
 <small>L</small>-Histidyl-<small>L</small>-tyrosinium Dichloride
 Dihydrate, C~15~H~20~N~4~O~4~^2+^.2Cl^{-^}.2H~2~O
;
_journal_issue 7
_journal_name_full 'Acta Crystallographica Section C'
_journal_page_first 1845
_journal_page_last 1847
_journal_paper_doi 10.1107/S0108270196002430
_journal_volume 52
_journal_year 1996
_chemical_formula_iupac 'C15 H20 N4 O4 2+ , 2Cl - , 2H2 O'
_chemical_formula_moiety 'C15 H20 N4 O4 2+ , 2Cl - , 2H2 O'
_chemical_formula_structural 'C15 H20 N4 O4 2+, 2(Cl -), 2(H2 O)'
_chemical_formula_sum 'C15 H24 Cl2 N4 O6'
_chemical_formula_weight 427.28
_chemical_name_common 'His-Tyr dihydrochloride dihydrate'
_chemical_name_systematic
;
 L-Histidyl-L-tyrosinium dichloride dihydrate
;
_space_group_IT_number 4
_symmetry_cell_setting monoclinic
_symmetry_space_group_name_Hall 'P 2yb'
_symmetry_space_group_name_H-M 'P 1 21 1'
_audit_creation_method SHELXL
_cell_angle_alpha 90.00
_cell_angle_beta 96.29(2)
_cell_angle_gamma 90.00
_cell_formula_units_Z 2
_cell_length_a 6.6813(4)
_cell_length_b 14.7787(9)
_cell_length_c 10.2608(9)
_cell_measurement_reflns_used 25
_cell_measurement_temperature 293(2)
_cell_measurement_theta_max 25.2
_cell_measurement_theta_min 9.6
_cell_volume 1007.06(13)
_computing_cell_refinement 'CAD4 Software'
_computing_data_collection 'CAD4 Software (Enraf-Nonius, 1989)'
_computing_data_reduction 'CAD4 Software'
_computing_molecular_graphics 'ORTEPII (Johnson, 1976)'
_computing_publication_material SHELXL93
_computing_structure_refinement 'SHELXL93 (Sheldrick, 1993)'
_computing_structure_solution 'SHELXS86 (Sheldrick, 1985)'
_diffrn_ambient_temperature 293(2)
_diffrn_measurement_device 'Enraf-Nonius Turbo-CAD4'
_diffrn_measurement_method '\w/2\q scans'
_diffrn_radiation_monochromator Ni-filter
_diffrn_radiation_source 'rotating anode'
_diffrn_radiation_type CuK\a
_diffrn_radiation_wavelength 1.54176
_diffrn_reflns_av_R_equivalents 0.0233
_diffrn_reflns_av_sigmaI/netI 0.0137
_diffrn_reflns_limit_h_max 7
_diffrn_reflns_limit_h_min -7
_diffrn_reflns_limit_k_max 0
_diffrn_reflns_limit_k_min -16
_diffrn_reflns_limit_l_max 11
_diffrn_reflns_limit_l_min 0
_diffrn_reflns_number 1648
_diffrn_reflns_theta_max 59.94
_diffrn_reflns_theta_min 4.33
_diffrn_standards_decay_% 1.3
_diffrn_standards_interval_time 60
_diffrn_standards_number 3
_exptl_absorpt_coefficient_mu 3.249
_exptl_absorpt_correction_type 'see text'
_exptl_crystal_colour colorless
_exptl_crystal_density_diffrn 1.409
_exptl_crystal_density_meas ?
_exptl_crystal_density_method -
_exptl_crystal_description plate
_exptl_crystal_F_000 448
_exptl_crystal_size_max 0.50
_exptl_crystal_size_mid 0.30
_exptl_crystal_size_min 0.05
_refine_diff_density_max 0.262
_refine_diff_density_min -0.194
_refine_ls_abs_structure_details 'Flack (1983)'
_refine_ls_abs_structure_Flack -0.002(13)
_refine_ls_extinction_method none
_refine_ls_goodness_of_fit_all 1.101
_refine_ls_goodness_of_fit_obs 1.107
_refine_ls_hydrogen_treatment refall
_refine_ls_matrix_type full
_refine_ls_number_parameters 340
_refine_ls_number_reflns 1543
_refine_ls_number_restraints 1
_refine_ls_restrained_S_all 1.369
_refine_ls_restrained_S_obs 1.106
_refine_ls_R_factor_all 0.0329
_refine_ls_R_factor_obs 0.0257
_refine_ls_shift/esd_max -0.001
_refine_ls_shift/esd_mean 0.000
_refine_ls_structure_factor_coef Fsqd
_refine_ls_weighting_details 'w = 1/[\s^2^(Fo^2^)+(0.0503P)^2^+0.1026P] where P = (Fo^2^+2Fc^2^)/3'
_refine_ls_weighting_scheme calc
_refine_ls_wR_factor_all 0.0825
_refine_ls_wR_factor_obs 0.0660
_reflns_number_observed 1522
_reflns_number_total 1555
_reflns_observed_criterion >2sigma(I)
_cod_data_source_file ka1180.cif
_cod_data_source_block default
_cod_depositor_comments
;
The following automatic conversions were performed:

'_exptl_crystal_density_meas' value 'not measured' was changed to '?'
- the value is perceived as not measured.

Automatic conversion script
Id: cif_fix_values 3008 2015-01-20 13:52:24Z robertas 

The following automatic conversions were performed:

'_refine_ls_weighting_scheme' value 'calc w =
1/[\s^2^(Fo^2^)+(0.0503P)^2^+0.1026P] where P = (Fo^2^+2Fc^2^)/3' was
changed to 'calc'. New tag '_refine_ls_weighting_details' was
created. The value of the new tag was set to 'w =
1/[\s^2^(Fo^2^)+(0.0503P)^2^+0.1026P] where P = (Fo^2^+2Fc^2^)/3'.

Automatic conversion script
Id: cif_fix_values 3143 2015-03-26 13:38:13Z robertas 
;
_cod_original_cell_volume 1007.06(12)
_cod_original_sg_symbol_Hall 'P 2y1'
_cod_original_sg_symbol_H-M 'P 21'
_cod_database_code 2005142

loop_
_symmetry_equiv_pos_as_xyz
'x, y, z'
'-x, y+1/2, -z'

loop_
_atom_site_aniso_label
_atom_site_aniso_U_11
_atom_site_aniso_U_22
_atom_site_aniso_U_33
_atom_site_aniso_U_12
_atom_site_aniso_U_13
_atom_site_aniso_U_23
Cl1 0.0443(4) 0.0420(4) 0.0405(3) 0.0019(3) 0.0052(3) -0.0012(3)
Cl2 0.0667(5) 0.0532(5) 0.0765(6) -0.0085(4) -0.0058(4) 0.0201(4)
OW1 0.0587(15) 0.0389(14) 0.098(2) 0.0003(12) 0.0127(13) 0.0178(15)
OW2 0.0465(13) 0.0478(14) 0.0570(14) 0.0030(12) 0.0068(11) 0.0005(11)
N1 0.0381(13) 0.0347(13) 0.0348(11) 0.0003(11) 0.0026(10) 0.0023(11)
C1 0.0405(13) 0.0333(14) 0.0283(12) -0.0033(12) 0.0085(10) 0.0025(11)
C2 0.0342(12) 0.0356(14) 0.0282(13) -0.0007(12) 0.0019(10) 0.0075(12)
O1 0.0582(12) 0.0400(12) 0.0389(10) -0.0115(10) 0.0172(9) -0.0004(9)
C3 0.0355(13) 0.042(2) 0.0326(13) -0.0055(13) 0.0083(11) 0.0005(12)
C4 0.0268(11) 0.0339(14) 0.0324(14) -0.0016(10) 0.0026(10) 0.0002(11)
C5 0.0349(14) 0.044(2) 0.045(2) -0.0039(12) 0.0002(12) 0.0125(15)
C6 0.0362(13) 0.040(2) 0.0322(14) -0.0011(12) 0.0023(11) 0.0029(13)
N3 0.0365(12) 0.0350(13) 0.0432(13) -0.0003(10) -0.0002(10) -0.0007(11)
N4 0.0355(12) 0.052(2) 0.0308(13) -0.0033(11) 0.0057(10) 0.0057(12)
N2 0.0415(11) 0.0333(13) 0.0292(11) -0.0041(11) 0.0084(10) 0.0007(10)
C7 0.0428(14) 0.0328(15) 0.0299(13) -0.0025(12) 0.0074(11) 0.0040(12)
C8 0.0349(14) 0.035(2) 0.0367(14) 0.0042(12) 0.0024(11) 0.0026(12)
O2 0.0435(11) 0.0440(12) 0.0498(12) -0.0050(10) 0.0155(9) 0.0001(9)
O3 0.0510(11) 0.0311(10) 0.0516(11) 0.0011(9) 0.0134(9) -0.0022(9)
C9 0.0352(14) 0.039(2) 0.040(2) -0.0047(12) 0.0081(12) -0.0038(12)
C10 0.0266(12) 0.039(2) 0.0363(14) -0.0006(11) -0.0002(10) -0.0038(12)
C11 0.0337(13) 0.040(2) 0.040(2) 0.0003(12) 0.0034(11) -0.0073(13)
C12 0.0330(13) 0.053(2) 0.0375(15) 0.0028(13) 0.0030(11) -0.0085(14)
C13 0.0245(12) 0.052(2) 0.0375(15) -0.0009(12) 0.0032(10) 0.0039(13)
C14 0.0398(14) 0.036(2) 0.047(2) 0.0003(13) -0.0039(12) -0.0022(14)
C15 0.044(2) 0.040(2) 0.035(2) 0.0053(13) 0.0008(13) -0.0085(13)
O4 0.0480(12) 0.061(2) 0.0483(13) 0.0065(12) 0.0144(9) 0.0112(11)

loop_
_atom_site_label
_atom_site_occupancy
_atom_site_fract_x
_atom_site_fract_y
_atom_site_fract_z
_atom_site_U_iso_or_equiv
_atom_site_thermal_displace_type
_atom_site_calc_flag
_atom_site_type_symbol
Cl1 1 .39459(10) .49999(5) .30959(6) .0422(2) Uani d Cl
Cl2 1 -0.37090(14) 1.09801(6) .12361(10) .0665(3) Uani d Cl
OW1 1 -0.1667(4) .5847(2) .9610(3) .0648(7) Uani d O
H1W1 1 -0.324(7) .595(4) .924(5) .090(14) Uiso d H
H2W1 1 -0.133(7) .620(4) .929(5) .069(16) Uiso d H
OW2 1 -0.2244(4) .4142(2) .4933(3) .0504(6) Uani d O
H1W2 1 -0.325(7) .427(3) .455(4) .065(13) Uiso d H
H2W2 1 -0.139(10) .448(5) .505(6) .12(3) Uiso d H
N1 1 -.0358(4) .9442(2) .9006(2) .0360(5) Uani d N
H1N1 1 -0.148(5) .960(2) .849(3) .036(8) Uiso d H
H2N1 1 .025(6) .998(3) .942(3) .059(10) Uiso d H
H3N1 1 -0.100(5) .906(3) .959(4) .046(9) Uiso d H
C1 1 .1108(4) .8912(2) .8329(2) .0337(6) Uani d C
HC1 1 .147(4) .921(2) .753(3) .028(7) Uiso d H
C2 1 .0142(4) .8000(2) .7926(2) .0327(6) Uani d C
O1 1 -.0866(3) .76088(15) .8686(2) .0448(5) Uani d O
C3 1 .3071(4) .8783(2) .9225(3) .0364(6) Uani d C
H1C3 1 .375(5) .936(3) .947(3) .049(9) Uiso d H
H2C3 1 .395(5) .840(2) .883(3) .038(8) Uiso d H
C4 1 .2841(4) .8386(2) 1.0541(3) .0311(6) Uani d C
C5 1 .2888(4) .7330(2) 1.2065(3) .0415(7) Uani d C
HC5 1 .294(5) .680(3) 1.244(4) .054(10) Uiso d H
C6 1 .2602(4) .8781(2) 1.1703(3) .0363(6) Uani d C
HC6 1 .245(5) .939(3) 1.188(3) .047(9) Uiso d H
N3 1 .3001(3) .7467(2) 1.0802(2) .0386(5) Uani d N
HN3 1 .318(6) .706(3) 1.020(4) .058(11) Uiso d H
N4 1 .2625(3) .8108(2) 1.2619(3) .0393(6) Uani d N
HN4 1 .252(5) .817(3) 1.332(4) .038(10) Uiso d H
N2 1 .0541(4) .7679(2) .6784(2) .0343(5) Uani d N
HN2 1 .108(5) .795(3) .633(3) .041(10) Uiso d H
C7 1 -.0100(4) .6795(2) .6296(3) .0349(6) Uani d C
HC7 1 -.011(5) .644(2) .693(3) .035(8) Uiso d H
C8 1 .1381(4) .6483(2) .5368(3) .0357(6) Uani d C
O2 1 .2651(3) .69610(15) .4991(2) .0450(5) Uani d O
O3 1 .1062(3) .56279(13) .4988(2) .0440(5) Uani d O
HO3 1 .201(7) .549(3) .427(5) .079(13) Uiso d H
C9 1 -0.2267(4) .6808(2) .5596(3) .0377(6) Uani d C
H1C9 1 -0.321(5) .697(2) .619(3) .040(8) Uiso d H
H2C9 1 -0.265(5) .621(3) .536(3) .049(9) Uiso d H
C10 1 -0.2434(4) .7385(2) .4379(3) .0344(6) Uani d C
C11 1 -0.2188(4) .7024(2) .3149(3) .0381(6) Uani d C
HC11 1 -0.207(5) .636(3) .301(3) .043(9) Uiso d H
C12 1 -0.2234(4) .7565(2) .2045(3) .0412(7) Uani d C
HC12 1 -0.215(5) .733(3) .112(4) .053(9) Uiso d H
C13 1 -0.2504(4) .8488(2) .2168(3) .0379(7) Uani d C
C14 1 -0.2775(4) .8855(2) .3369(3) .0417(7) Uani d C
HC14 1 -0.291(5) .948(3) .344(4) .055(10) Uiso d H
C15 1 -0.2730(5) .8311(2) .4460(3) .0399(7) Uani d C
HC15 1 -0.289(5) .852(3) .523(4) .050(10) Uiso d H
O4 1 -0.2550(3) .9008(2) .1049(2) .0517(6) Uani d O
HO4 1 -0.289(6) .952(3) .122(4) .048(11) Uiso d H

loop_
_atom_type_symbol
_atom_type_description
_atom_type_scat_dispersion_real
_atom_type_scat_dispersion_imag
_atom_type_scat_source
C C 0.0181 0.0091 'International Tables Vol C Tables 4.2.6.8 and 6.1.1.4'
H H 0.0000 0.0000 'International Tables Vol C Tables 4.2.6.8 and 6.1.1.4'
O O 0.0492 0.0322 'International Tables Vol C Tables 4.2.6.8 and 6.1.1.4'
N N 0.0311 0.0180 'International Tables Vol C Tables 4.2.6.8 and 6.1.1.4'
Cl Cl 0.3639 0.7018 'International Tables Vol C Tables 4.2.6.8 and 6.1.1.4'

loop_
_geom_angle_atom_site_label_1
_geom_angle_atom_site_label_2
_geom_angle_atom_site_label_3
_geom_angle
_geom_angle_publ_flag
H1W1 OW1 H2W1 95.(5) no
H1W2 OW2 H2W2 122.(6) no
C1 N1 H1N1 114.(2) no
C1 N1 H2N1 112.(2) no
H1N1 N1 H2N1 109.(3) no
C1 N1 H3N1 111.(2) no
H1N1 N1 H3N1 97.(3) no
H2N1 N1 H3N1 114.(3) no
N1 C1 C3 110.5(2) yes
N1 C1 C2 108.1(2) yes
C3 C1 C2 111.2(2) yes
N1 C1 HC1 112.6(17) ?
C3 C1 HC1 106.6(16) ?
C2 C1 HC1 107.9(17) ?
O1 C2 N2 124.9(3) ?
O1 C2 C1 119.1(2) ?
N2 C2 C1 115.9(2) ?
C4 C3 C1 115.2(2) ?
C4 C3 H1C3 102.(2) ?
C1 C3 H1C3 113.(2) ?
C4 C3 H2C3 106.(2) ?
C1 C3 H2C3 110.6(19) ?
H1C3 C3 H2C3 110.(3) ?
C6 C4 N3 105.5(2) ?
C6 C4 C3 131.3(3) ?
N3 C4 C3 123.1(3) ?
N4 C5 N3 108.5(3) ?
N4 C5 HC5 127.(3) ?
N3 C5 HC5 125.(3) ?
C4 C6 N4 107.3(3) ?
C4 C6 HC6 128.(2) ?
N4 C6 HC6 125.(2) ?
C5 N3 C4 109.2(3) ?
C5 N3 HN3 128.(3) ?
C4 N3 HN3 123.(3) ?
C5 N4 C6 109.6(3) ?
C5 N4 HN4 124.(3) ?
C6 N4 HN4 126.(3) ?
C2 N2 C7 123.5(2) ?
C2 N2 HN2 122.(3) ?
C7 N2 HN2 114.(3) ?
N2 C7 C8 107.6(2) ?
N2 C7 C9 112.1(2) ?
C8 C7 C9 110.8(2) ?
N2 C7 HC7 109.(2) ?
C8 C7 HC7 111.(2) ?
C9 C7 HC7 106.(2) ?
O2 C8 O3 124.0(3) ?
O2 C8 C7 123.8(3) ?
O3 C8 C7 112.1(2) ?
C8 O3 HO3 108.(3) ?
C10 C9 C7 111.9(2) ?
C10 C9 H1C9 113.(2) ?
C7 C9 H1C9 111.0(18) ?
C10 C9 H2C9 109.(2) ?
C7 C9 H2C9 109.(2) ?
H1C9 C9 H2C9 103.(3) ?
C15 C10 C11 117.6(3) ?
C15 C10 C9 120.5(3) ?
C11 C10 C9 121.8(3) ?
C12 C11 C10 121.6(3) ?
C12 C11 HC11 116.5(18) ?
C10 C11 HC11 121.7(18) ?
C13 C12 C11 119.1(3) ?
C13 C12 HC12 116.(2) ?
C11 C12 HC12 125.(2) ?
C14 C13 O4 122.2(3) ?
C14 C13 C12 120.1(3) ?
O4 C13 C12 117.7(3) ?
C15 C14 C13 120.3(3) ?
C15 C14 HC14 121.(2) ?
C13 C14 HC14 119.(2) ?
C14 C15 C10 121.2(3) ?
C14 C15 HC15 123.(3) ?
C10 C15 HC15 116.(3) ?
C13 O4 HO4 108.(3) ?

loop_
_geom_bond_atom_site_label_1
_geom_bond_atom_site_label_2
_geom_bond_distance
_geom_bond_publ_flag
OW1 H1W1 1.09(5) no
OW1 H2W1 0.67(5) no
OW2 H1W2 0.77(5) no
OW2 H2W2 0.76(7) no
N1 C1 1.485(4) yes
N1 H1N1 0.90(3) no
N1 H2N1 0.97(5) no
N1 H3N1 0.95(4) no
C1 C3 1.529(4) yes
C1 C2 1.530(4) yes
C1 HC1 0.98(3) no
C2 O1 1.230(3) yes
C2 N2 1.318(4) yes
C3 C4 1.495(4) yes
C3 H1C3 0.98(4) no
C3 H2C3 0.94(4) no
C4 C6 1.354(4) yes
C4 N3 1.385(4) yes
C5 N4 1.302(4) yes
C5 N3 1.323(4) yes
C5 HC5 0.87(4) no
C6 N4 1.368(4) yes
C6 HC6 0.93(4) no
N3 HN3 0.88(4) no
N4 HN4 0.73(3) no
N2 C7 1.448(4) yes
N2 HN2 0.73(4) no
C7 C8 1.518(4) yes
C7 C9 1.544(4) yes
C7 HC7 0.84(3) no
C8 O2 1.200(4) yes
C8 O3 1.333(4) yes
O3 HO3 1.05(5) no
C9 C10 1.507(4) yes
C9 H1C9 0.95(3) no
C9 H2C9 0.94(4) no
C10 C15 1.386(4) yes
C10 C11 1.396(4) yes
C11 C12 1.384(4) yes
C11 HC11 1.00(4) no
C12 C13 1.383(5) yes
C12 HC12 1.02(4) no
C13 C14 1.376(4) yes
C13 O4 1.380(4) yes
C14 C15 1.376(5) yes
C14 HC14 0.94(4) no
C15 HC15 0.86(4) no
O4 HO4 0.81(4) no

loop_
_cod_related_entry_id
_cod_related_entry_database
_cod_related_entry_code
1 ChemSpider 21186828
